data_7153728
loop_
_publ_author_name
'Davies, Stephen G.'
'Fletcher, Ai M.'
'Lee, James A.'
'Roberts, Paul M.'
'Souleymanou, Myriam Y.'
'Thomson, James E.'
'Zammit, Charlotte M.'

_publ_section_title
;
 Diastereoselective Ireland-Claisen rearrangements of substituted allyl
 \b-amino esters: applications in the asymmetric synthesis of
 C(5)-substituted transpentacins.
;
_journal_issue 17
_journal_name_full 'Organic &amp; biomolecular chemistry'
_journal_page_first 2702
_journal_page_last 2728
_journal_paper_doi 10.1039/c4ob00274a
_journal_volume 12
_journal_year 2014
_chemical_absolute_configuration ad
_chemical_formula_moiety 'C27 H29 N1 O2'
_chemical_formula_sum 'C27 H29 N O2'
_chemical_formula_weight 399.53
_space_group_IT_number 152
_symmetry_cell_setting trigonal
_symmetry_space_group_name_Hall 'P 31 2"'
_symmetry_space_group_name_H-M 'P 31 2 1'
_atom_sites_solution_hydrogens difmap
_atom_sites_solution_primary direct
_cell_angle_alpha 90
_cell_angle_beta 90
_cell_angle_gamma 120
_cell_formula_units_Z 6
_cell_length_a 11.23757(10)
_cell_length_b 11.23757(10)
_cell_length_c 31.9939(3)
_cell_measurement_reflns_used 0
_cell_measurement_temperature 150
_cell_measurement_theta_max 0
_cell_measurement_theta_min 0
_cell_volume 3498.99(5)
_computing_cell_refinement 'CrysAlis, (Oxford Diffraction, 2002)'
_computing_data_collection 'SuperNova, (Oxford Diffraction, 2010)'
_computing_data_reduction 'CrysAlis, (Oxford Diffraction, 2002)'
_computing_molecular_graphics 'CAMERON (Watkin et al., 1996)'
_computing_publication_material 'CRYSTALS (Betteridge et al., 2003)'
_computing_structure_refinement 'CRYSTALS (Betteridge et al., 2003)'
_computing_structure_solution 'SIR92 (Altomare et al., 1994)'
_diffrn_ambient_temperature 150
_diffrn_measured_fraction_theta_full 0.997
_diffrn_measured_fraction_theta_max 0.997
_diffrn_measurement_device Area
_diffrn_measurement_device_type 'Oxford Diffraction SuperNova'
_diffrn_measurement_method \w/2\q
_diffrn_radiation_monochromator graphite
_diffrn_radiation_type 'Cu K\a'
_diffrn_radiation_wavelength 1.54180
_diffrn_reflns_av_R_equivalents 0.093
_diffrn_reflns_limit_h_max 14
_diffrn_reflns_limit_h_min -14
_diffrn_reflns_limit_k_max 13
_diffrn_reflns_limit_k_min -14
_diffrn_reflns_limit_l_max 40
_diffrn_reflns_limit_l_min -39
_diffrn_reflns_number 25382
_diffrn_reflns_theta_full 76.543
_diffrn_reflns_theta_max 76.543
_diffrn_reflns_theta_min 4.543
_diffrn_standards_number 0
_exptl_absorpt_coefficient_mu 0.553
_exptl_absorpt_correction_T_max 0.8805
_exptl_absorpt_correction_T_min 0.8756
_exptl_absorpt_correction_type none
_exptl_crystal_colour colourless
_exptl_crystal_density_diffrn 1.138
_exptl_crystal_density_method 'not measured'
_exptl_crystal_description block
_exptl_crystal_F_000 1284
_exptl_crystal_size_max 0.270
_exptl_crystal_size_mid 0.240
_exptl_crystal_size_min 0.230
_refine_diff_density_max 0.13
_refine_diff_density_min -0.19
_refine_ls_abs_structure_details 'Flack (1983), 2056 Friedel-pairs'
_refine_ls_abs_structure_Flack -0.02(18)
_refine_ls_extinction_method None
_refine_ls_goodness_of_fit_ref 1.0089
_refine_ls_hydrogen_treatment constr
_refine_ls_matrix_type full
_refine_ls_number_parameters 272
_refine_ls_number_reflns 4158
_refine_ls_number_restraints 0
_refine_ls_R_factor_all 0.0336
_refine_ls_R_factor_gt 0.0330
_refine_ls_shift/su_max 0.0006895
_refine_ls_shift/su_mean 0.0000529
_refine_ls_structure_factor_coef Fsqd
_refine_ls_weighting_details
;
 Method= Modified Sheldrick 
 w=1/[\s^2^(F^2^) + ( 0.06P)^2^ + 0.35P] 
 ,where P=(max(Fo^2^,0) + 2Fc^2^)/3 
;
_refine_ls_weighting_scheme calc
_refine_ls_wR_factor_all 0.0854
_refine_ls_wR_factor_gt 0.0849
_refine_ls_wR_factor_ref 0.0854
_reflns_limit_h_max 7
_reflns_limit_h_min -14
_reflns_limit_k_max 14
_reflns_limit_k_min 0
_reflns_limit_l_max 40
_reflns_limit_l_min 0
_reflns_number_gt 4067
_reflns_number_total 4879
_reflns_threshold_expression I>2.0\s(I)
_oxford_diffrn_Wilson_B_factor 3.04
_oxford_diffrn_Wilson_scale 0.04
_oxford_refine_ls_r_factor_ref 0.0336
_oxford_refine_ls_scale 5.63(10)
_oxford_reflns_number_all 4158
_oxford_reflns_threshold_expression_ref I>-3.0\s(I)
_cod_data_source_file c4ob00274a2.cif
_cod_data_source_block 19
_cod_depositor_comments
;
The following automatic conversions were performed:

'_symmetry_cell_setting' value 'Trigonal' changed to 'trigonal'
according to
/usr/data/users/saulius/crontab/automatic-downloads/rss-feeds/RSC/lib/dictionaries/cif_core.dic
dictionary named 'cif_core.dic' version 2.4.2 from
2011-04-26.

'_atom_sites_solution_primary' value 'Direct' changed to
'direct' according to
/usr/data/users/saulius/crontab/automatic-downloads/rss-feeds/RSC/lib/dictionaries/cif_core.dic
dictionary named 'cif_core.dic' version 2.4.2 from 2011-04-26.

Automatic conversion script
Id: cif_fix_values 2281 2013-09-26 08:29:07Z andrius 
;
_cod_original_cell_volume 3498.98(6)
_cod_original_sg_symbol_Hall 'P 31 2" '
_cod_original_formula_sum 'C27 H29 N1 O2'
_cod_database_code 7153728

loop_
_symmetry_equiv_pos_as_xyz
x,y,z
-y,x-y,z+1/3
-x+y,-x,z+2/3
y,x,-z
x-y,-y,-z+2/3
-x,-x+y,-z+1/3

loop_
_atom_site_label
_atom_site_type_symbol
_atom_site_fract_x
_atom_site_fract_y
_atom_site_fract_z
_atom_site_U_iso_or_equiv
_atom_site_occupancy
_atom_site_adp_type
_atom_site_refinement_flags_posn
O1 O 0.86639(9) 0.52631(9) 0.67415(3) 0.0363 1.0000 Uani .
C2 C 0.80740(13) 0.39673(12) 0.67636(3) 0.0291 1.0000 Uani .
O3 O 0.87015(9) 0.32949(9) 0.67612(3) 0.0402 1.0000 Uani .
C4 C 0.65267(12) 0.31691(11) 0.67954(3) 0.0287 1.0000 Uani .
C5 C 0.59200(12) 0.32766(11) 0.63719(3) 0.0271 1.0000 Uani .
N6 N 0.66484(10) 0.30593(9) 0.60221(3) 0.0286 1.0000 Uani .
C7 C 0.65474(13) 0.36236(13) 0.56104(4) 0.0339 1.0000 Uani .
C8 C 0.70653(13) 0.51520(13) 0.56561(3) 0.0331 1.0000 Uani .
C9 C 0.83986(14) 0.59984(14) 0.57974(4) 0.0406 1.0000 Uani .
C10 C 0.89201(16) 0.73977(14) 0.58536(4) 0.0466 1.0000 Uani .
C11 C 0.81236(17) 0.79792(14) 0.57615(4) 0.0477 1.0000 Uani .
C12 C 0.68085(17) 0.71580(16) 0.56124(4) 0.0480 1.0000 Uani .
C13 C 0.62734(15) 0.57506(15) 0.55615(4) 0.0414 1.0000 Uani .
C14 C 0.51753(15) 0.28084(15) 0.53835(4) 0.0439 1.0000 Uani .
C15 C 0.64723(14) 0.16780(13) 0.59884(4) 0.0356 1.0000 Uani .
C16 C 0.75255(16) 0.16476(15) 0.56993(4) 0.0411 1.0000 Uani .
C17 C 0.7108(2) 0.05772(17) 0.54142(4) 0.0551 1.0000 Uani .
C18 C 0.8051(3) 0.0513(2) 0.51532(5) 0.0766 1.0000 Uani .
C19 C 0.9408(3) 0.1511(3) 0.51657(5) 0.0849 1.0000 Uani .
C20 C 0.9846(2) 0.2594(3) 0.54479(6) 0.0773 1.0000 Uani .
C21 C 0.89041(18) 0.2651(2) 0.57170(5) 0.0568 1.0000 Uani .
C22 C 0.43609(12) 0.24048(12) 0.63729(3) 0.0301 1.0000 Uani .
C23 C 0.35767(14) 0.30186(14) 0.62840(4) 0.0395 1.0000 Uani .
C24 C 0.21521(15) 0.22388(17) 0.62636(5) 0.0529 1.0000 Uani .
C25 C 0.14963(15) 0.08424(17) 0.63315(5) 0.0539 1.0000 Uani .
C26 C 0.22509(14) 0.02195(15) 0.64353(5) 0.0475 1.0000 Uani .
C27 C 0.36751(13) 0.09988(13) 0.64587(4) 0.0365 1.0000 Uani .
C28 C 0.60257(13) 0.37142(13) 0.71552(4) 0.0348 1.0000 Uani .
C29 C 0.66207(15) 0.36540(16) 0.75684(4) 0.0448 1.0000 Uani .
C30 C 0.7381(2) 0.4718(2) 0.78018(5) 0.0751 1.0000 Uani .
H41 H 0.6263 0.2215 0.6849 0.0339 1.0000 Uiso R
H51 H 0.6158 0.4249 0.6350 0.0296 1.0000 Uiso R
H71 H 0.7197 0.3526 0.5432 0.0390 1.0000 Uiso R
H91 H 0.8928 0.5577 0.5863 0.0484 1.0000 Uiso R
H101 H 0.9811 0.7949 0.5955 0.0566 1.0000 Uiso R
H111 H 0.8489 0.8954 0.5798 0.0578 1.0000 Uiso R
H121 H 0.6285 0.7574 0.5556 0.0576 1.0000 Uiso R
H131 H 0.5346 0.5196 0.5460 0.0508 1.0000 Uiso R
H142 H 0.5265 0.3201 0.5100 0.0641 1.0000 Uiso R
H141 H 0.4413 0.2835 0.5537 0.0603 1.0000 Uiso R
H143 H 0.4917 0.1811 0.5356 0.0635 1.0000 Uiso R
H152 H 0.6617 0.1421 0.6271 0.0409 1.0000 Uiso R
H151 H 0.5529 0.0986 0.5895 0.0416 1.0000 Uiso R
H171 H 0.6145 -0.0126 0.5391 0.0668 1.0000 Uiso R
H181 H 0.7747 -0.0224 0.4961 0.0914 1.0000 Uiso R
H191 H 1.0010 0.1457 0.4979 0.1039 1.0000 Uiso R
H201 H 1.0785 0.3309 0.5456 0.0934 1.0000 Uiso R
H211 H 0.9215 0.3384 0.5923 0.0673 1.0000 Uiso R
H231 H 0.4035 0.3978 0.6236 0.0433 1.0000 Uiso R
H241 H 0.1641 0.2653 0.6206 0.0636 1.0000 Uiso R
H251 H 0.0534 0.0323 0.6305 0.0660 1.0000 Uiso R
H261 H 0.1811 -0.0738 0.6498 0.0582 1.0000 Uiso R
H271 H 0.4186 0.0559 0.6536 0.0423 1.0000 Uiso R
H282 H 0.6284 0.4679 0.7089 0.0420 1.0000 Uiso R
H281 H 0.5038 0.3170 0.7169 0.0418 1.0000 Uiso R
H291 H 0.6408 0.2742 0.7667 0.0536 1.0000 Uiso R
H302 H 0.7742 0.4600 0.8062 0.0910 1.0000 Uiso R
H301 H 0.7574 0.5597 0.7706 0.0913 1.0000 Uiso R
H11 H 0.9512 0.5773 0.6700 0.0548 0.5000 Uiso R
H31 H 0.9545 0.3676 0.6713 0.0593 0.5000 Uiso R

loop_
_atom_site_aniso_label
_atom_site_aniso_U_11
_atom_site_aniso_U_22
_atom_site_aniso_U_33
_atom_site_aniso_U_23
_atom_site_aniso_U_13
_atom_site_aniso_U_12
O1 0.0338(4) 0.0275(4) 0.0423(5) -0.0007(3) -0.0003(4) 0.0113(4)
C2 0.0329(6) 0.0266(5) 0.0277(5) -0.0003(4) -0.0041(4) 0.0148(5)
O3 0.0351(5) 0.0353(5) 0.0527(5) 0.0037(4) -0.0035(4) 0.0195(4)
C4 0.0310(6) 0.0243(5) 0.0282(5) 0.0005(4) -0.0021(4) 0.0119(5)
C5 0.0303(6) 0.0243(5) 0.0264(5) -0.0019(4) -0.0012(4) 0.0135(4)
N6 0.0339(5) 0.0268(5) 0.0268(5) -0.0012(4) 0.0008(4) 0.0163(4)
C7 0.0393(6) 0.0359(6) 0.0263(5) -0.0003(5) 0.0013(5) 0.0187(5)
C8 0.0398(6) 0.0349(6) 0.0250(5) 0.0049(5) 0.0042(5) 0.0191(5)
C9 0.0402(7) 0.0380(7) 0.0424(7) 0.0070(5) 0.0026(6) 0.0187(6)
C10 0.0475(8) 0.0369(7) 0.0449(7) 0.0049(6) -0.0003(6) 0.0131(6)
C11 0.0646(9) 0.0340(7) 0.0416(7) 0.0059(6) 0.0067(7) 0.0226(7)
C12 0.0600(9) 0.0456(8) 0.0488(8) 0.0078(6) 0.0046(7) 0.0342(7)
C13 0.0446(8) 0.0423(7) 0.0394(6) 0.0045(6) 0.0001(6) 0.0232(6)
C14 0.0527(8) 0.0454(8) 0.0320(6) -0.0050(5) -0.0091(6) 0.0233(6)
C15 0.0427(7) 0.0300(6) 0.0376(6) -0.0042(5) -0.0003(5) 0.0208(5)
C16 0.0613(9) 0.0494(8) 0.0308(6) -0.0006(5) -0.0010(6) 0.0414(7)
C17 0.1073(14) 0.0524(8) 0.0306(6) 0.0023(6) 0.0016(8) 0.0587(10)
C18 0.154(2) 0.0925(15) 0.0361(8) 0.0068(9) 0.0160(11) 0.1013(17)
C19 0.139(2) 0.144(2) 0.0450(9) 0.0274(12) 0.0344(12) 0.125(2)
C20 0.0783(13) 0.139(2) 0.0525(9) 0.0173(11) 0.0167(9) 0.0829(15)
C21 0.0557(9) 0.0869(12) 0.0437(8) -0.0045(8) 0.0038(7) 0.0477(9)
C22 0.0315(6) 0.0308(6) 0.0272(5) -0.0039(4) -0.0010(5) 0.0149(5)
C23 0.0389(7) 0.0395(7) 0.0456(7) -0.0087(6) -0.0048(6) 0.0238(6)
C24 0.0401(7) 0.0641(10) 0.0642(9) -0.0170(8) -0.0090(7) 0.0333(7)
C25 0.0276(6) 0.0595(10) 0.0645(9) -0.0168(7) -0.0029(6) 0.0141(7)
C26 0.0354(7) 0.0410(7) 0.0505(8) -0.0062(6) 0.0004(6) 0.0075(6)
C27 0.0338(6) 0.0324(6) 0.0380(6) -0.0025(5) -0.0018(5) 0.0126(5)
C28 0.0355(6) 0.0351(6) 0.0287(6) -0.0006(5) 0.0009(5) 0.0139(5)
C29 0.0443(7) 0.0467(8) 0.0296(6) 0.0026(5) -0.0006(6) 0.0123(6)
C30 0.0844(13) 0.0639(11) 0.0351(7) -0.0022(7) -0.0154(8) 0.0057(10)

loop_
_atom_type_symbol
_atom_type_scat_dispersion_real
_atom_type_scat_dispersion_imag
_atom_type_scat_Cromer_Mann_a1
_atom_type_scat_Cromer_Mann_b1
_atom_type_scat_Cromer_Mann_a2
_atom_type_scat_Cromer_Mann_b2
_atom_type_scat_Cromer_Mann_a3
_atom_type_scat_Cromer_Mann_b3
_atom_type_scat_Cromer_Mann_a4
_atom_type_scat_Cromer_Mann_b4
_atom_type_scat_Cromer_Mann_c
_atom_type_scat_source
C 0.0181 0.0091 2.3100 20.8439 1.0200 10.2075 1.5886 0.5687 0.8650 51.6512 0.2156 'International Tables Vol C 4.2.6.8 and 6.1.1.4'
H 0.0000 0.0000 0.4930 10.5109 0.3229 26.1257 0.1402 3.1424 0.0408 57.7998 0.0030 'International Tables Vol C 4.2.6.8 and 6.1.1.4'
N 0.0311 0.0180 12.2126 0.0057 3.1322 9.8933 2.0125 28.9975 1.1663 0.5826 -11.5290 'International Tables Vol C 4.2.6.8 and 6.1.1.4'
O 0.0492 0.0322 3.0485 13.2771 2.2868 5.7011 1.5463 0.3239 0.8670 32.9089 0.2508 'International Tables Vol C 4.2.6.8 and 6.1.1.4'

loop_
_geom_angle_atom_site_label_1
_geom_angle_atom_site_label_2
_geom_angle_atom_site_label_3
_geom_angle
_geom_angle_publ_flag
C2 O1 H11 123.8 no
O1 C2 O3 124.01(11) yes
O1 C2 C4 118.22(10) yes
O3 C2 C4 117.76(10) yes
C2 O3 H31 121.5 no
C2 C4 C5 108.42(9) yes
C2 C4 C28 110.88(9) yes
C5 C4 C28 111.15(10) yes
C2 C4 H41 107.0 no
C5 C4 H41 109.6 no
C28 C4 H41 109.7 no
C4 C5 N6 110.37(9) yes
C4 C5 C22 111.00(9) yes
N6 C5 C22 116.75(9) yes
C4 C5 H51 105.2 no
N6 C5 H51 105.2 no
C22 C5 H51 107.4 no
C5 N6 C7 115.65(9) yes
C5 N6 C15 115.96(9) yes
C7 N6 C15 112.74(9) yes
N6 C7 C8 109.16(9) yes
N6 C7 C14 115.70(10) yes
C8 C7 C14 115.15(11) yes
N6 C7 H71 104.4 no
C8 C7 H71 107.3 no
C14 C7 H71 104.0 no
C7 C8 C9 118.53(11) yes
C7 C8 C13 123.33(12) yes
C9 C8 C13 118.14(12) yes
C8 C9 C10 121.18(13) yes
C8 C9 H91 117.4 no
C10 C9 H91 121.4 no
C9 C10 C11 120.19(13) yes
C9 C10 H101 120.1 no
C11 C10 H101 119.7 no
C10 C11 C12 119.32(13) yes
C10 C11 H111 120.2 no
C12 C11 H111 120.4 no
C11 C12 C13 120.70(13) yes
C11 C12 H121 117.7 no
C13 C12 H121 121.5 no
C12 C13 C8 120.44(13) yes
C12 C13 H131 119.1 no
C8 C13 H131 120.4 no
C7 C14 H142 108.7 no
C7 C14 H141 111.8 no
H142 C14 H141 109.5 no
C7 C14 H143 110.5 no
H142 C14 H143 108.9 no
H141 C14 H143 107.4 no
N6 C15 C16 112.01(11) yes
N6 C15 H152 106.7 no
C16 C15 H152 107.9 no
N6 C15 H151 112.1 no
C16 C15 H151 109.7 no
H152 C15 H151 108.2 no
C15 C16 C17 119.34(15) yes
C15 C16 C21 121.56(13) yes
C17 C16 C21 119.08(15) yes
C16 C17 C18 120.4(2) yes
C16 C17 H171 120.7 no
C18 C17 H171 118.9 no
C17 C18 C19 120.68(19) yes
C17 C18 H181 119.2 no
C19 C18 H181 120.1 no
C18 C19 C20 119.78(17) yes
C18 C19 H191 118.5 no
C20 C19 H191 121.7 no
C19 C20 C21 119.8(2) yes
C19 C20 H201 120.7 no
C21 C20 H201 119.5 no
C20 C21 C16 120.23(19) yes
C20 C21 H211 119.9 no
C16 C21 H211 119.9 no
C5 C22 C23 119.39(10) yes
C5 C22 C27 122.40(10) yes
C23 C22 C27 118.21(11) yes
C22 C23 C24 120.78(13) yes
C22 C23 H231 118.6 no
C24 C23 H231 120.6 no
C23 C24 C25 120.16(14) yes
C23 C24 H241 120.2 no
C25 C24 H241 119.6 no
C24 C25 C26 120.03(13) yes
C24 C25 H251 119.1 no
C26 C25 H251 120.9 no
C25 C26 C27 119.88(13) yes
C25 C26 H261 121.2 no
C27 C26 H261 118.9 no
C22 C27 C26 120.85(13) yes
C22 C27 H271 120.0 no
C26 C27 H271 119.1 no
C4 C28 C29 112.46(11) yes
C4 C28 H282 108.0 no
C29 C28 H282 110.2 no
C4 C28 H281 108.4 no
C29 C28 H281 109.3 no
H282 C28 H281 108.4 no
C28 C29 C30 124.55(16) yes
C28 C29 H291 116.7 no
C30 C29 H291 118.7 no
C29 C30 H302 119.8 no
C29 C30 H301 118.2 no
H302 C30 H301 122.0 no

loop_
_geom_bond_atom_site_label_1
_geom_bond_atom_site_label_2
_geom_bond_distance
_geom_bond_publ_flag
O1 C2 1.2647(14) yes
O1 H11 0.842 no
C2 O3 1.2653(15) yes
C2 C4 1.5095(16) yes
O3 H31 0.837 no
C4 C5 1.5484(14) yes
C4 C28 1.5370(16) yes
C4 H41 0.974 no
C5 N6 1.4774(14) yes
C5 C22 1.5208(16) yes
C5 H51 0.990 no
N6 C7 1.4905(15) yes
N6 C15 1.4673(15) yes
C7 C8 1.5200(17) yes
C7 C14 1.5268(18) yes
C7 H71 0.975 no
C8 C9 1.3889(19) yes
C8 C13 1.3908(18) yes
C9 C10 1.388(2) yes
C9 H91 0.951 no
C10 C11 1.378(2) yes
C10 H101 0.934 no
C11 C12 1.378(2) yes
C11 H111 0.966 no
C12 C13 1.392(2) yes
C12 H121 0.934 no
C13 H131 0.964 no
C14 H142 0.991 no
C14 H141 1.001 no
C14 H143 1.011 no
C15 C16 1.5159(18) yes
C15 H152 0.988 no
C15 H151 0.997 no
C16 C17 1.391(2) yes
C16 C21 1.389(2) yes
C17 C18 1.379(3) yes
C17 H171 0.972 no
C18 C19 1.369(4) yes
C18 H181 0.949 no
C19 C20 1.393(4) yes
C19 H191 0.926 no
C20 C21 1.390(2) yes
C20 H201 0.955 no
C21 H211 0.972 no
C22 C23 1.3933(18) yes
C22 C27 1.3957(17) yes
C23 C24 1.390(2) yes
C23 H231 0.947 no
C24 C25 1.377(2) yes
C24 H241 0.921 no
C25 C26 1.383(2) yes
C25 H251 0.942 no
C26 C27 1.3901(18) yes
C26 H261 0.954 no
C27 H271 0.960 no
C28 C29 1.4982(18) yes
C28 H282 0.996 no
C28 H281 0.964 no
C29 C30 1.302(2) yes
C29 H291 0.981 no
C30 H302 0.963 no
C30 H301 0.950 no

loop_
_geom_hbond_atom_site_label_D
_geom_hbond_atom_site_label_H
_geom_hbond_atom_site_label_A
_geom_hbond_site_symmetry_A
_geom_hbond_angle_DHA
_geom_hbond_distance_DH
_geom_hbond_distance_HA
_geom_hbond_distance_DA
_geom_hbond_publ_flag
O1 H11 O1 6_766 170.214(11) 0.842 1.811 2.644(2) yes
O3 H31 O3 6_766 173.80(4) 0.837 1.765 2.599(2) yes
